data_2242579
loop_
_publ_author_name
'Schwandt, W. Franklin'
'Woods, Toby J.'
'Girolami, Gregory S.'

_publ_section_title
;
 Crystal structure of
 tetrakis(1,1,1,5,5,5-hexafluoroacetylacetonato)hafnium(IV)
;
_journal_coeditor_code SJ5560
_journal_issue 8
_journal_name_full 'Acta Crystallographica Section E'
_journal_page_first 1182
_journal_page_last 1185
_journal_paper_doi 10.1107/S2056989018010514
_journal_volume 74
_journal_year 2018
_chemical_formula_iupac '[Hf (C5 H F6 O2)4]'
_chemical_formula_moiety 'C20 H4 F24 Hf O8'
_chemical_formula_sum 'C20 H4 F24 Hf O8'
_chemical_formula_weight 1006.72
_chemical_name_systematic
;
Tetrakis(1,1,1,5,5,5-hexafluoroacetylacetonato)hafnium(IV)
;
_space_group_crystal_system monoclinic
_space_group_IT_number 14
_space_group_name_Hall '-P 2ybc'
_space_group_name_H-M_alt 'P 1 21/c 1'
_symmetry_space_group_name_Hall '-P 2ybc'
_symmetry_space_group_name_H-M 'P 1 21/c 1'
_atom_sites_solution_hydrogens geom
_audit_creation_method SHELXL-2014/7
_cell_angle_alpha 90
_cell_angle_beta 96.1580(10)
_cell_angle_gamma 90
_cell_formula_units_Z 8
_cell_length_a 15.3042(3)
_cell_length_b 20.0723(4)
_cell_length_c 19.4935(4)
_cell_measurement_reflns_used 58639
_cell_measurement_temperature 100(2)
_cell_measurement_theta_max 28.203
_cell_measurement_theta_min 2.334
_cell_volume 5953.7(2)
_computing_cell_refinement
;
SAINT (Bruker, 2014)
;
_computing_data_collection
;
APEX2 (Bruker, 2014)
;
_computing_data_reduction
;
SAINT (Bruker, 2014)
;
_computing_molecular_graphics
;
<i>OLEX2</i> (Dolomanov <i>et al.</i>,  2009)
;
_computing_publication_material
;
<i>OLEX2</i> (Dolomanov <i>et al.</i>,  2009)
;
_computing_structure_refinement
;
SHELXL2014 (Sheldrick, 2015a)
;
_computing_structure_solution
;
SHELXS2014 (Sheldrick, 2015b)
;
_diffrn_ambient_temperature 100(2)
_diffrn_measured_fraction_theta_full 0.998
_diffrn_measured_fraction_theta_max 0.996
_diffrn_measurement_device_type 'Bruker APEXII CCD'
_diffrn_measurement_method '\f and \w scans'
_diffrn_radiation_type MoK\a
_diffrn_radiation_wavelength 0.71073
_diffrn_reflns_av_R_equivalents 0.0437
_diffrn_reflns_limit_h_max 20
_diffrn_reflns_limit_h_min -20
_diffrn_reflns_limit_k_max 26
_diffrn_reflns_limit_k_min -26
_diffrn_reflns_limit_l_max 26
_diffrn_reflns_limit_l_min -26
_diffrn_reflns_number 211180
_diffrn_reflns_theta_full 25.242
_diffrn_reflns_theta_max 28.344
_diffrn_reflns_theta_min 1.338
_exptl_absorpt_coefficient_mu 3.699
_exptl_absorpt_correction_T_max 0.7457
_exptl_absorpt_correction_T_min 0.6610
_exptl_absorpt_correction_type multi-scan
_exptl_absorpt_process_details
;
(SADABS; Krause <i>et al.</i>, 2015)
;
_exptl_crystal_colour colourless
_exptl_crystal_density_diffrn 2.246
_exptl_crystal_description prism
_exptl_crystal_F_000 3808
_exptl_crystal_size_max 0.228
_exptl_crystal_size_mid 0.223
_exptl_crystal_size_min 0.189
_refine_diff_density_max 4.357
_refine_diff_density_min -1.894
_refine_ls_extinction_method none
_refine_ls_goodness_of_fit_ref 1.103
_refine_ls_hydrogen_treatment constr
_refine_ls_matrix_type full
_refine_ls_number_parameters 1039
_refine_ls_number_reflns 14806
_refine_ls_number_restraints 369
_refine_ls_restrained_S_all 1.148
_refine_ls_R_factor_all 0.0404
_refine_ls_R_factor_gt 0.0307
_refine_ls_shift/su_max 0.003
_refine_ls_shift/su_mean 0.000
_refine_ls_structure_factor_coef Fsqd
_refine_ls_weighting_details 'w=1/[\s^2^(Fo^2^)+(0.0259P)^2^+18.9140P] where P=(Fo^2^+2Fc^2^)/3'
_refine_ls_weighting_scheme calc
_refine_ls_wR_factor_gt 0.0688
_refine_ls_wR_factor_ref 0.0736
_reflns_number_gt 12738
_reflns_number_total 14806
_reflns_threshold_expression 'I > 2\s(I)'
_cod_data_source_file sj5560sup1.cif
_cod_data_source_block I
_cod_database_code 2242579
_shelx_space_group_comment
;
The symmetry employed for this shelxl refinement is uniquely defined
by the following loop, which should always be used as a source of
symmetry information in preference to the above space-group names.
They are only intended as comments.
;
_shelx_estimated_absorpt_t_min 0.486
_shelx_estimated_absorpt_t_max 0.542

loop_
_space_group_symop_operation_xyz
'x, y, z'
'-x, y+1/2, -z+1/2'
'-x, -y, -z'
'x, -y-1/2, z-1/2'

loop_
_atom_site_type_symbol
_atom_site_label
_atom_site_fract_x
_atom_site_fract_y
_atom_site_fract_z
_atom_site_U_iso_or_equiv
_atom_site_adp_type
_atom_site_calc_flag
_atom_site_occupancy
_atom_site_disorder_assembly
_atom_site_disorder_group
Hf Hf1 0.54873(2) 0.38630(2) 0.77866(2) 0.01927(4) Uani d 1 . .
O O1 0.53844(16) 0.28122(12) 0.80247(12) 0.0205(5) Uani d 1 . .
O O2 0.62501(17) 0.38168(13) 0.87740(13) 0.0241(5) Uani d 1 . .
C C1 0.5399(3) 0.1738(2) 0.8474(2) 0.0350(9) Uani d 1 . .
F F1 0.45392(19) 0.16898(15) 0.8499(2) 0.0679(10) Uani d 1 . .
F F2 0.57856(17) 0.13531(12) 0.89695(13) 0.0370(6) Uani d 1 . .
F F3 0.5599(3) 0.14822(14) 0.78807(15) 0.0677(10) Uani d 1 . .
C C2 0.5686(2) 0.24662(19) 0.85349(19) 0.0236(7) Uani d 1 . .
C C3 0.6221(2) 0.2677(2) 0.91177(19) 0.0250(7) Uani d 1 . .
H H3 0.6416 0.2367 0.9470 0.030 Uiso calc 1 . .
C C4 0.6470(2) 0.33396(19) 0.91818(18) 0.0228(7) Uani d 1 . .
C C5 0.7101(3) 0.3559(2) 0.9803(2) 0.0282(8) Uani d 1 . .
F F4 0.72420(19) 0.30906(16) 1.02815(13) 0.0514(7) Uani d 1 . .
F F5 0.6798(2) 0.40941(17) 1.00909(15) 0.0596(9) Uani d 1 . .
F F6 0.78750(16) 0.37207(15) 0.96098(13) 0.0419(6) Uani d 1 . .
O O3 0.44467(16) 0.37390(13) 0.84384(13) 0.0233(5) Uani d 1 . .
O O4 0.54190(16) 0.48451(13) 0.82534(13) 0.0231(5) Uani d 1 . .
C C6 0.3275(3) 0.3795(2) 0.9110(2) 0.0315(9) Uani d 1 . .
F F7 0.34891(17) 0.31919(13) 0.93486(15) 0.0447(7) Uani d 1 . .
F F8 0.26091(15) 0.37342(14) 0.86177(14) 0.0428(6) Uani d 1 . .
F F9 0.29883(17) 0.41418(14) 0.96194(14) 0.0441(6) Uani d 1 . .
C C7 0.4053(2) 0.41242(19) 0.88110(18) 0.0229(7) Uani d 1 . .
C C8 0.4239(3) 0.4783(2) 0.8948(2) 0.0301(8) Uani d 1 . .
H H8 0.3900 0.5027 0.9242 0.036 Uiso calc 1 . .
C C9 0.4925(2) 0.50954(19) 0.86582(19) 0.0244(7) Uani d 1 . .
C C10 0.5104(3) 0.5827(2) 0.8848(2) 0.0337(9) Uani d 1 . .
F F10 0.5280(9) 0.5913(5) 0.9485(4) 0.075(3) Uani d 0.644(18) A 1
F F11 0.4377(3) 0.6185(3) 0.8640(4) 0.0410(16) Uani d 0.644(18) A 1
F F12 0.5689(5) 0.6093(3) 0.8483(6) 0.061(2) Uani d 0.644(18) A 1
F F10A 0.4662(13) 0.6251(7) 0.8458(7) 0.082(5) Uani d 0.356(18) A 2
F F11A 0.5975(6) 0.5965(7) 0.8883(10) 0.066(4) Uani d 0.356(18) A 2
F F12A 0.4944(9) 0.5948(8) 0.9513(5) 0.042(3) Uani d 0.356(18) A 2
O O5 0.60640(16) 0.45575(13) 0.71347(13) 0.0240(5) Uani d 1 . .
O O6 0.67729(16) 0.34269(13) 0.76348(14) 0.0258(5) Uani d 1 . .
C C11 0.6729(3) 0.5152(2) 0.6296(2) 0.0324(9) Uani d 1 . .
F F13 0.69778(19) 0.56731(13) 0.66855(14) 0.0458(7) Uani d 1 . .
F F14 0.59588(18) 0.52931(14) 0.59612(14) 0.0461(7) Uani d 1 . .
F F15 0.7301(2) 0.50791(15) 0.58351(16) 0.0560(8) Uani d 1 . .
C C12 0.6679(2) 0.4527(2) 0.67444(19) 0.0270(8) Uani d 1 . .
C C13 0.7281(3) 0.4021(2) 0.6715(2) 0.0347(9) Uani d 1 . .
H H13 0.7680 0.4024 0.6374 0.042 Uiso calc 1 . .
C C14 0.7295(2) 0.3506(2) 0.7193(2) 0.0297(8) Uani d 1 . .
C C15 0.8009(3) 0.2969(3) 0.7202(3) 0.0502(13) Uani d 1 . .
F F16 0.8107(7) 0.2602(5) 0.7724(5) 0.076(4) Uani d 0.507(6) B 1
F F17 0.8811(3) 0.3284(3) 0.7178(3) 0.0359(14) Uani d 0.507(6) B 1
F F18 0.7919(5) 0.2634(5) 0.6628(5) 0.075(3) Uani d 0.507(6) B 1
F F16A 0.8637(7) 0.3108(6) 0.6835(7) 0.134(5) Uani d 0.493(6) B 2
F F17A 0.7623(6) 0.2390(4) 0.6979(6) 0.096(4) Uani d 0.493(6) B 2
F F18A 0.8322(7) 0.2835(5) 0.7855(4) 0.082(4) Uani d 0.507(6) B 2
O O7 0.43069(16) 0.43040(13) 0.72452(12) 0.0234(5) Uani d 1 . .
O O8 0.52769(17) 0.33355(13) 0.68213(13) 0.0244(5) Uani d 1 . .
C C16 0.3184(3) 0.4779(2) 0.6483(2) 0.0299(8) Uani d 1 . .
F F19 0.24631(16) 0.44484(13) 0.66136(16) 0.0458(7) Uani d 1 . .
F F20 0.3066(2) 0.49750(15) 0.58295(14) 0.0522(8) Uani d 1 . .
F F21 0.32427(18) 0.53092(12) 0.68787(14) 0.0432(6) Uani d 1 . .
C C17 0.3988(2) 0.43221(19) 0.66260(19) 0.0242(7) Uani d 1 . .
C C18 0.4258(2) 0.3952(2) 0.6084(2) 0.0263(8) Uani d 1 . .
H H18 0.4022 0.4036 0.5621 0.032 Uiso calc 1 . .
C C19 0.4879(2) 0.34600(19) 0.62377(19) 0.0242(7) Uani d 1 . .
C C20 0.5124(3) 0.3000(2) 0.5672(2) 0.0333(9) Uani d 1 . .
F F22 0.4891(8) 0.3242(6) 0.5060(5) 0.044(2) Uani d 0.61(2) C 1
F F23 0.4621(7) 0.2422(3) 0.5695(4) 0.050(2) Uani d 0.61(2) C 1
F F24 0.5912(5) 0.2793(7) 0.5737(4) 0.062(3) Uani d 0.61(2) C 1
F F22A 0.5122(14) 0.2372(4) 0.5819(6) 0.069(4) Uani d 0.39(2) C 2
F F23A 0.5991(5) 0.3159(9) 0.5588(6) 0.048(3) Uani d 0.39(2) C 2
F F24A 0.4703(9) 0.3102(9) 0.5044(7) 0.036(3) Uani d 0.39(2) C 2
Hf Hf2 0.05011(2) 0.34812(2) 0.29307(2) 0.02059(4) Uani d 1 . .
O O9 0.03888(16) 0.24362(13) 0.31851(13) 0.0254(5) Uani d 1 . .
O O10 0.13316(16) 0.34335(13) 0.38817(13) 0.0238(5) Uani d 1 . .
C C21 0.0339(3) 0.1385(2) 0.3698(2) 0.0317(9) Uani d 1 . .
F F25 0.0415(2) 0.10771(14) 0.31083(15) 0.0584(8) Uani d 1 . .
F F26 -0.05068(17) 0.14064(13) 0.37891(17) 0.0482(7) Uani d 1 . .
F F27 0.0740(2) 0.10128(13) 0.42026(15) 0.0495(7) Uani d 1 . .
C C22 0.0703(2) 0.20906(19) 0.36922(19) 0.0237(7) Uani d 1 . .
C C23 0.1315(2) 0.2302(2) 0.42349(19) 0.0263(8) Uani d 1 . .
H H23 0.1542 0.1991 0.4576 0.032 Uiso calc 1 . .
C C24 0.1591(2) 0.2953(2) 0.42804(18) 0.0235(7) Uani d 1 . .
C C25 0.2278(2) 0.3170(2) 0.48612(19) 0.0297(8) Uani d 1 . .
F F28 0.19783(18) 0.36545(15) 0.52273(14) 0.0467(7) Uani d 1 . .
F F29 0.29945(16) 0.33921(15) 0.46019(13) 0.0432(6) Uani d 1 . .
F F30 0.25335(17) 0.26747(14) 0.52928(12) 0.0413(6) Uani d 1 . .
O O11 -0.05268(16) 0.33560(13) 0.35927(13) 0.0259(6) Uani d 1 . .
O O12 0.04500(16) 0.44602(13) 0.34183(13) 0.0234(5) Uani d 1 . .
C C26 -0.1791(2) 0.3432(2) 0.4163(2) 0.0296(8) Uani d 1 . .
F F31 -0.16297(17) 0.28179(14) 0.43867(15) 0.0468(7) Uani d 1 . .
F F32 -0.24156(15) 0.33971(13) 0.36372(14) 0.0400(6) Uani d 1 . .
F F33 -0.21122(18) 0.37811(15) 0.46555(15) 0.0502(7) Uani d 1 . .
C C27 -0.0975(2) 0.3758(2) 0.39135(19) 0.0248(8) Uani d 1 . .
C C28 -0.0814(2) 0.4423(2) 0.40295(19) 0.0274(8) Uani d 1 . .
H H28 -0.1194 0.4677 0.4282 0.033 Uiso calc 1 . .
C C29 -0.0091(2) 0.4728(2) 0.37765(18) 0.0237(7) Uani d 1 . .
C C30 0.0080(3) 0.5464(2) 0.3921(2) 0.0319(9) Uani d 1 . .
F F34 -0.0084(3) 0.58166(15) 0.33567(16) 0.0698(10) Uani d 1 . .
F F35 0.09035(17) 0.55646(14) 0.41741(16) 0.0496(7) Uani d 1 . .
F F36 -0.04077(19) 0.57065(14) 0.43865(16) 0.0495(7) Uani d 1 . .
O O13 0.10713(16) 0.41745(13) 0.22774(13) 0.0243(5) Uani d 1 . .
O O14 0.17452(16) 0.30105(13) 0.27081(13) 0.0247(5) Uani d 1 . .
C C31 0.1684(3) 0.4764(2) 0.1407(2) 0.0332(9) Uani d 1 . .
F F37 0.1948(2) 0.52825(14) 0.17918(16) 0.0552(8) Uani d 1 . .
F F38 0.09032(19) 0.49093(14) 0.10948(15) 0.0511(7) Uani d 1 . .
F F39 0.2232(2) 0.46960(16) 0.09337(18) 0.0682(10) Uani d 1 . .
C C32 0.1645(2) 0.41349(19) 0.18522(19) 0.0249(7) Uani d 1 . .
C C33 0.2210(3) 0.3614(2) 0.1775(2) 0.0278(8) Uani d 1 . .
H H33 0.2579 0.3615 0.1413 0.033 Uiso calc 1 . .
C C34 0.2231(2) 0.30842(19) 0.22395(19) 0.0241(7) Uani d 1 . .
C C35 0.2891(3) 0.2518(2) 0.2196(2) 0.0319(9) Uani d 1 . .
F F40 0.33034(18) 0.23785(15) 0.28025(15) 0.0519(7) Uani d 1 . .
F F41 0.3485(2) 0.26543(16) 0.17714(18) 0.0621(9) Uani d 1 . .
F F42 0.2483(2) 0.19740(14) 0.19608(19) 0.0601(9) Uani d 1 . .
O O15 -0.06754(16) 0.39771(14) 0.24297(13) 0.0246(5) Uani d 1 . .
O O16 0.01956(16) 0.29709(14) 0.19657(13) 0.0254(5) Uani d 1 . .
C C36 -0.1771(3) 0.4516(2) 0.1697(2) 0.0324(9) Uani d 1 . .
F F43 -0.25120(16) 0.41942(16) 0.17806(18) 0.0560(8) Uani d 1 . .
F F44 -0.18531(19) 0.47703(14) 0.10659(14) 0.0488(7) Uani d 1 . .
F F45 -0.16958(18) 0.50112(14) 0.21439(14) 0.0465(7) Uani d 1 . .
C C37 -0.1003(2) 0.40286(19) 0.18149(19) 0.0247(8) Uani d 1 . .
C C38 -0.0762(2) 0.3666(2) 0.1256(2) 0.0268(8) Uani d 1 . .
H H38 -0.0983 0.3778 0.0797 0.032 Uiso calc 1 . .
C C39 -0.0191(2) 0.31374(19) 0.13900(19) 0.0250(7) Uani d 1 . .
C C40 -0.0013(3) 0.2665(2) 0.0799(2) 0.0324(9) Uani d 1 . .
F F46 -0.0464(3) 0.21060(15) 0.08203(16) 0.0623(9) Uani d 1 . .
F F47 0.0824(2) 0.2514(2) 0.08321(15) 0.0695(11) Uani d 1 . .
F F48 -0.02508(17) 0.29400(13) 0.01846(12) 0.0396(6) Uani d 1 . .

loop_
_atom_site_aniso_label
_atom_site_aniso_U_11
_atom_site_aniso_U_22
_atom_site_aniso_U_33
_atom_site_aniso_U_12
_atom_site_aniso_U_13
_atom_site_aniso_U_23
Hf1 0.01424(7) 0.02359(8) 0.02007(7) 0.00008(5) 0.00223(5) -0.00098(5)
O1 0.0196(12) 0.0175(12) 0.0244(12) -0.0022(9) 0.0017(9) 0.0004(10)
O2 0.0238(13) 0.0251(13) 0.0227(12) -0.0015(11) -0.0004(10) 0.0004(10)
C1 0.039(2) 0.026(2) 0.039(2) 0.0008(18) -0.0011(18) 0.0032(17)
F1 0.0335(15) 0.0406(16) 0.124(3) -0.0167(13) -0.0194(17) 0.0279(18)
F2 0.0397(14) 0.0284(12) 0.0429(14) 0.0032(11) 0.0039(11) 0.0071(10)
F3 0.134(3) 0.0309(15) 0.0361(15) 0.0035(17) -0.0021(18) -0.0064(12)
C2 0.0182(17) 0.0268(19) 0.0267(18) -0.0002(14) 0.0070(14) -0.0022(15)
C3 0.0217(17) 0.0296(19) 0.0239(18) 0.0024(15) 0.0035(14) 0.0013(15)
C4 0.0158(16) 0.0309(19) 0.0223(17) 0.0007(14) 0.0045(13) -0.0038(14)
C5 0.0246(19) 0.035(2) 0.0245(18) -0.0006(16) -0.0007(14) -0.0025(16)
F4 0.0577(18) 0.0619(18) 0.0303(13) -0.0183(15) -0.0151(12) 0.0127(13)
F5 0.0524(17) 0.076(2) 0.0462(16) 0.0190(16) -0.0125(13) -0.0371(15)
F6 0.0255(12) 0.0609(17) 0.0379(14) -0.0113(12) -0.0028(10) -0.0009(12)
O3 0.0188(12) 0.0264(13) 0.0255(13) -0.0040(10) 0.0062(10) -0.0030(10)
O4 0.0182(12) 0.0254(13) 0.0258(13) -0.0026(10) 0.0024(10) -0.0003(10)
C6 0.026(2) 0.032(2) 0.038(2) 0.0018(17) 0.0136(16) 0.0044(17)
F7 0.0374(14) 0.0361(14) 0.0643(18) 0.0058(11) 0.0229(13) 0.0221(13)
F8 0.0199(12) 0.0537(16) 0.0552(16) -0.0074(11) 0.0060(11) 0.0047(13)
F9 0.0392(14) 0.0495(16) 0.0483(15) 0.0039(12) 0.0266(12) 0.0013(13)
C7 0.0168(16) 0.0292(19) 0.0229(17) 0.0027(14) 0.0029(13) 0.0045(14)
C8 0.0261(19) 0.026(2) 0.040(2) 0.0032(16) 0.0128(16) -0.0035(17)
C9 0.0198(17) 0.0252(18) 0.0276(18) 0.0020(14) 0.0000(14) -0.0015(15)
C10 0.035(2) 0.025(2) 0.042(2) -0.0024(17) 0.0084(18) -0.0042(17)
F10 0.119(7) 0.047(4) 0.049(4) -0.022(5) -0.040(4) -0.001(3)
F11 0.035(2) 0.021(2) 0.067(4) 0.0040(18) 0.006(2) 0.005(2)
F12 0.051(4) 0.029(3) 0.111(6) -0.014(2) 0.040(4) -0.018(3)
F10A 0.131(10) 0.053(6) 0.058(7) -0.007(7) -0.018(7) 0.020(5)
F11A 0.046(6) 0.048(6) 0.111(9) -0.019(4) 0.036(6) -0.035(6)
F12A 0.053(6) 0.038(5) 0.040(5) -0.017(5) 0.027(5) -0.015(4)
O5 0.0195(12) 0.0276(14) 0.0260(13) 0.0024(10) 0.0074(10) 0.0027(10)
O6 0.0181(12) 0.0296(14) 0.0301(14) 0.0014(11) 0.0043(10) 0.0012(11)
C11 0.033(2) 0.034(2) 0.033(2) 0.0026(17) 0.0123(17) 0.0064(17)
F13 0.0559(17) 0.0321(14) 0.0493(16) -0.0095(12) 0.0058(13) 0.0042(12)
F14 0.0388(14) 0.0513(17) 0.0469(15) 0.0044(13) -0.0019(12) 0.0151(13)
F15 0.0627(19) 0.0538(18) 0.0585(18) 0.0189(15) 0.0395(15) 0.0211(14)
C12 0.0247(18) 0.031(2) 0.0259(18) 0.0001(16) 0.0044(14) -0.0017(15)
C13 0.025(2) 0.043(2) 0.039(2) 0.0070(18) 0.0166(17) 0.0074(19)
C14 0.0182(17) 0.034(2) 0.038(2) 0.0053(16) 0.0047(15) 0.0012(17)
C15 0.040(3) 0.047(3) 0.068(4) 0.021(2) 0.024(2) 0.020(3)
F16 0.067(6) 0.072(6) 0.095(6) 0.024(4) 0.039(5) 0.045(5)
F17 0.014(2) 0.043(3) 0.051(3) 0.009(2) 0.005(2) 0.003(2)
F18 0.055(4) 0.066(5) 0.100(6) 0.029(4) -0.015(4) -0.046(4)
F16A 0.118(8) 0.122(8) 0.178(9) 0.055(6) 0.093(7) 0.052(7)
F17A 0.100(6) 0.061(5) 0.122(7) 0.049(5) -0.008(5) -0.029(5)
F18A 0.055(5) 0.075(7) 0.104(6) 0.030(4) -0.038(4) 0.009(5)
O7 0.0180(12) 0.0305(14) 0.0217(12) 0.0018(10) 0.0019(9) -0.0019(10)
O8 0.0231(13) 0.0285(14) 0.0213(12) 0.0051(11) 0.0009(10) -0.0021(10)
C16 0.0260(19) 0.028(2) 0.035(2) 0.0030(16) -0.0015(16) -0.0009(16)
F19 0.0212(12) 0.0384(14) 0.077(2) 0.0039(11) 0.0022(12) -0.0007(13)
F20 0.0564(17) 0.0603(18) 0.0382(14) 0.0324(15) -0.0023(12) 0.0073(13)
F21 0.0462(15) 0.0266(13) 0.0557(16) 0.0102(11) 0.0005(12) -0.0081(11)
C17 0.0169(16) 0.0250(19) 0.0309(19) -0.0006(14) 0.0029(14) 0.0003(15)
C18 0.0228(18) 0.030(2) 0.0247(18) 0.0027(15) -0.0022(14) -0.0015(15)
C19 0.0219(17) 0.0248(18) 0.0259(18) -0.0003(15) 0.0029(14) -0.0005(15)
C20 0.034(2) 0.039(2) 0.026(2) 0.0125(19) -0.0004(16) -0.0071(17)
F22 0.050(5) 0.054(5) 0.028(3) 0.009(4) 0.001(3) -0.008(3)
F23 0.067(5) 0.032(3) 0.053(3) 0.002(3) 0.009(3) -0.015(2)
F24 0.039(3) 0.093(6) 0.050(3) 0.040(4) -0.011(2) -0.036(4)
F22A 0.108(10) 0.039(5) 0.062(6) 0.020(6) 0.014(6) -0.001(4)
F23A 0.029(4) 0.072(7) 0.043(5) 0.007(4) 0.004(3) -0.035(5)
F24A 0.026(5) 0.052(7) 0.027(4) 0.005(4) -0.011(3) -0.019(4)
Hf2 0.01420(7) 0.02665(8) 0.02060(7) -0.00038(6) 0.00031(5) -0.00107(6)
O9 0.0186(12) 0.0308(14) 0.0260(13) 0.0009(11) -0.0007(10) 0.0004(11)
O10 0.0186(12) 0.0286(14) 0.0234(12) -0.0018(10) -0.0016(9) 0.0003(11)
C21 0.037(2) 0.0241(19) 0.034(2) 0.0031(17) 0.0047(17) 0.0010(16)
F25 0.098(3) 0.0342(15) 0.0448(16) -0.0029(15) 0.0155(16) -0.0124(12)
F26 0.0317(14) 0.0352(14) 0.078(2) -0.0096(11) 0.0088(13) 0.0022(13)
F27 0.0558(17) 0.0322(14) 0.0580(17) -0.0022(12) -0.0043(14) 0.0149(12)
C22 0.0181(16) 0.0286(19) 0.0253(18) 0.0033(14) 0.0073(13) -0.0009(14)
C23 0.0244(18) 0.034(2) 0.0212(17) 0.0028(16) 0.0037(14) 0.0032(15)
C24 0.0149(16) 0.037(2) 0.0192(16) 0.0037(15) 0.0051(13) -0.0022(15)
C25 0.0216(18) 0.044(2) 0.0229(18) 0.0022(17) -0.0005(14) -0.0011(17)
F28 0.0448(15) 0.0562(17) 0.0366(14) 0.0125(13) -0.0071(11) -0.0217(12)
F29 0.0226(12) 0.0686(19) 0.0369(14) -0.0117(12) -0.0035(10) 0.0035(13)
F30 0.0379(14) 0.0540(16) 0.0293(12) 0.0035(12) -0.0089(10) 0.0052(11)
O11 0.0196(12) 0.0306(14) 0.0277(13) -0.0020(11) 0.0033(10) -0.0004(11)
O12 0.0176(12) 0.0299(14) 0.0227(12) -0.0016(10) 0.0020(9) -0.0018(10)
C26 0.0196(18) 0.035(2) 0.036(2) 0.0030(16) 0.0073(15) 0.0095(17)
F31 0.0313(13) 0.0470(16) 0.0641(18) 0.0078(12) 0.0139(12) 0.0304(14)
F32 0.0199(11) 0.0465(15) 0.0528(16) -0.0037(10) -0.0006(10) 0.0140(12)
F33 0.0407(15) 0.0632(19) 0.0515(16) -0.0037(14) 0.0281(13) -0.0019(14)
C27 0.0170(16) 0.035(2) 0.0225(17) 0.0024(15) 0.0005(13) 0.0054(15)
C28 0.0211(18) 0.037(2) 0.0247(18) 0.0028(16) 0.0041(14) 0.0000(16)
C29 0.0192(17) 0.033(2) 0.0178(16) 0.0016(15) -0.0015(13) -0.0017(14)
C30 0.030(2) 0.036(2) 0.030(2) -0.0020(17) 0.0048(16) -0.0046(17)
F34 0.128(3) 0.0372(16) 0.0409(16) -0.0097(18) -0.0050(18) 0.0070(13)
F35 0.0303(13) 0.0480(16) 0.0709(19) -0.0102(12) 0.0076(13) -0.0248(14)
F36 0.0466(16) 0.0405(15) 0.0652(18) -0.0007(13) 0.0237(14) -0.0183(13)
O13 0.0201(12) 0.0271(14) 0.0263(13) 0.0027(11) 0.0049(10) 0.0000(11)
O14 0.0171(12) 0.0301(14) 0.0267(13) 0.0022(10) 0.0014(10) 0.0026(11)
C31 0.032(2) 0.032(2) 0.037(2) 0.0057(17) 0.0126(17) 0.0044(17)
F37 0.073(2) 0.0308(14) 0.0606(18) -0.0165(14) 0.0039(15) 0.0036(13)
F38 0.0538(17) 0.0460(16) 0.0515(17) 0.0079(14) -0.0031(13) 0.0202(13)
F39 0.088(2) 0.0551(19) 0.072(2) 0.0272(17) 0.0549(19) 0.0304(16)
C32 0.0234(18) 0.0268(19) 0.0244(18) -0.0001(15) 0.0019(14) 0.0023(15)
C33 0.0253(19) 0.029(2) 0.031(2) 0.0011(16) 0.0083(15) 0.0017(16)
C34 0.0163(16) 0.0255(18) 0.0297(19) -0.0008(14) -0.0008(14) -0.0018(15)
C35 0.0214(19) 0.029(2) 0.045(2) 0.0055(16) 0.0050(17) 0.0053(18)
F40 0.0387(15) 0.0586(18) 0.0557(17) 0.0214(13) -0.0067(13) 0.0100(14)
F41 0.0525(18) 0.0535(18) 0.088(2) 0.0253(15) 0.0425(17) 0.0226(17)
F42 0.0473(17) 0.0362(15) 0.095(2) 0.0051(13) -0.0006(16) -0.0217(16)
O15 0.0162(12) 0.0344(15) 0.0227(12) 0.0007(10) -0.0005(10) -0.0025(11)
O16 0.0210(12) 0.0320(14) 0.0223(13) 0.0014(11) -0.0022(10) -0.0019(11)
C36 0.026(2) 0.034(2) 0.035(2) 0.0081(17) -0.0081(16) -0.0049(17)
F43 0.0200(12) 0.0560(18) 0.091(2) 0.0033(12) -0.0011(13) 0.0019(16)
F44 0.0544(17) 0.0492(16) 0.0402(15) 0.0228(14) -0.0073(12) 0.0013(12)
F45 0.0479(16) 0.0421(15) 0.0472(15) 0.0167(13) -0.0056(12) -0.0134(12)
C37 0.0177(17) 0.0291(19) 0.0261(18) -0.0006(14) -0.0039(14) 0.0001(15)
C38 0.0203(17) 0.035(2) 0.0239(18) 0.0001(15) -0.0025(14) 0.0000(15)
C39 0.0190(17) 0.0292(19) 0.0268(18) -0.0045(15) 0.0024(14) -0.0021(15)
C40 0.029(2) 0.041(2) 0.0262(19) 0.0044(18) -0.0003(15) -0.0060(17)
F46 0.104(3) 0.0360(16) 0.0479(17) -0.0099(17) 0.0146(17) -0.0098(13)
F47 0.0433(16) 0.121(3) 0.0426(16) 0.0370(18) -0.0044(13) -0.0322(18)
F48 0.0481(15) 0.0465(15) 0.0239(12) 0.0037(12) 0.0024(10) -0.0037(10)

loop_
_atom_type_symbol
_atom_type_description
_atom_type_scat_dispersion_real
_atom_type_scat_dispersion_imag
_atom_type_scat_source
C C 0.0033 0.0016 'International Tables Vol C Tables 4.2.6.8 and 6.1.1.4'
H H 0.0000 0.0000 'International Tables Vol C Tables 4.2.6.8 and 6.1.1.4'
O O 0.0106 0.0060 'International Tables Vol C Tables 4.2.6.8 and 6.1.1.4'
F F 0.0171 0.0103 'International Tables Vol C Tables 4.2.6.8 and 6.1.1.4'
Hf Hf -0.5830 6.1852 'International Tables Vol C Tables 4.2.6.8 and 6.1.1.4'

loop_
_geom_angle_atom_site_label_1
_geom_angle_atom_site_label_2
_geom_angle_atom_site_label_3
_geom_angle
O1 Hf1 O4 141.51(9)
O1 Hf1 O6 74.26(9)
O1 Hf1 O7 115.03(9)
O2 Hf1 O1 79.10(9)
O2 Hf1 O3 80.29(10)
O2 Hf1 O4 73.14(10)
O2 Hf1 O6 72.25(10)
O2 Hf1 O7 142.70(9)
O2 Hf1 O8 141.22(10)
O3 Hf1 O1 71.72(9)
O3 Hf1 O4 77.68(9)
O3 Hf1 O6 139.51(10)
O3 Hf1 O7 72.90(10)
O4 Hf1 O6 119.96(10)
O4 Hf1 O7 76.13(9)
O5 Hf1 O1 143.59(9)
O5 Hf1 O2 109.99(10)
O5 Hf1 O3 143.43(10)
O5 Hf1 O4 72.53(9)
O5 Hf1 O6 75.39(10)
O5 Hf1 O7 79.69(9)
O5 Hf1 O8 80.44(10)
O7 Hf1 O6 143.35(9)
O8 Hf1 O1 72.62(10)
O8 Hf1 O3 114.06(10)
O8 Hf1 O4 143.20(10)
O8 Hf1 O6 74.88(10)
O8 Hf1 O7 74.82(9)
C2 O1 Hf1 132.6(2)
C4 O2 Hf1 132.7(2)
F1 C1 F2 107.3(4)
F1 C1 F3 109.1(4)
F1 C1 C2 110.2(3)
F2 C1 F3 106.3(4)
F2 C1 C2 113.5(4)
F3 C1 C2 110.3(4)
O1 C2 C1 112.8(3)
O1 C2 C3 127.6(4)
C3 C2 C1 119.6(3)
C2 C3 H3 120.1
C4 C3 C2 119.8(4)
C4 C3 H3 120.1
O2 C4 C3 128.1(3)
O2 C4 C5 112.4(3)
C3 C4 C5 119.4(3)
F4 C5 C4 113.2(3)
F5 C5 C4 110.5(3)
F5 C5 F4 108.4(3)
F5 C5 F6 106.7(4)
F6 C5 C4 110.8(3)
F6 C5 F4 106.9(3)
C7 O3 Hf1 134.4(2)
C9 O4 Hf1 133.2(2)
F7 C6 F8 108.1(4)
F7 C6 C7 110.7(3)
F8 C6 C7 109.5(3)
F9 C6 F7 107.7(3)
F9 C6 F8 107.5(3)
F9 C6 C7 113.1(3)
O3 C7 C6 113.3(3)
O3 C7 C8 127.0(3)
C8 C7 C6 119.7(3)
C7 C8 H8 119.9
C7 C8 C9 120.3(4)
C9 C8 H8 119.9
O4 C9 C8 127.3(4)
O4 C9 C10 115.5(3)
C8 C9 C10 117.2(3)
F10 C10 C9 112.7(6)
F10 C10 F11 107.8(7)
F10 C10 F12 113.1(6)
F11 C10 C9 108.5(4)
F12 C10 C9 112.0(4)
F12 C10 F11 102.0(5)
F10A C10 C9 115.0(8)
F10A C10 F11A 110.2(7)
F10A C10 F12A 107.8(8)
F11A C10 C9 111.0(6)
F11A C10 F12A 101.1(6)
F12A C10 C9 110.8(7)
C12 O5 Hf1 134.6(3)
C14 O6 Hf1 133.7(3)
F13 C11 F15 107.8(4)
F13 C11 C12 110.4(3)
F14 C11 F13 107.6(4)
F14 C11 F15 107.9(4)
F14 C11 C12 111.2(3)
F15 C11 C12 111.8(3)
O5 C12 C11 112.7(3)
O5 C12 C13 126.9(4)
C13 C12 C11 120.3(3)
C12 C13 H13 120.6
C12 C13 C14 118.9(4)
C14 C13 H13 120.6
O6 C14 C13 126.3(4)
O6 C14 C15 114.3(4)
C13 C14 C15 119.4(4)
F16 C15 C14 116.5(6)
F16 C15 F17 105.5(7)
F16 C15 F18 112.7(8)
F17 C15 C14 108.2(4)
F18 C15 C14 110.1(5)
F18 C15 F17 102.7(6)
F16A C15 C14 114.5(6)
F16A C15 F17A 109.4(7)
F16A C15 F18A 111.0(7)
F17A C15 C14 108.3(5)
F18A C15 C14 109.6(6)
F18A C15 F17A 103.4(6)
C17 O7 Hf1 134.0(2)
C19 O8 Hf1 134.9(2)
F19 C16 C17 109.3(3)
F20 C16 F19 107.5(3)
F20 C16 C17 112.0(3)
F21 C16 F19 107.3(3)
F21 C16 F20 108.5(3)
F21 C16 C17 112.0(3)
O7 C17 C16 114.4(3)
O7 C17 C18 126.9(3)
C18 C17 C16 118.6(3)
C17 C18 H18 121.0
C19 C18 C17 118.1(3)
C19 C18 H18 121.0
O8 C19 C18 126.4(3)
O8 C19 C20 113.8(3)
C18 C19 C20 119.7(3)
F22 C20 C19 112.0(7)
F22 C20 F23 104.1(6)
F23 C20 C19 107.6(4)
F24 C20 C19 115.7(4)
F24 C20 F22 112.2(7)
F24 C20 F23 104.3(6)
F22A C20 C19 115.2(6)
F22A C20 F23A 106.0(6)
F22A C20 F24A 110.0(7)
F23A C20 C19 104.9(5)
F24A C20 C19 116.0(9)
F24A C20 F23A 103.3(7)
O9 Hf2 O12 139.70(10)
O9 Hf2 O14 73.87(10)
O9 Hf2 O15 117.38(10)
O10 Hf2 O9 79.18(10)
O10 Hf2 O11 83.08(10)
O10 Hf2 O12 73.06(10)
O10 Hf2 O13 107.70(10)
O10 Hf2 O14 72.91(10)
O10 Hf2 O15 142.29(10)
O10 Hf2 O16 142.40(10)
O11 Hf2 O9 70.66(10)
O11 Hf2 O12 77.41(10)
O11 Hf2 O14 140.16(10)
O11 Hf2 O15 72.67(10)
O12 Hf2 O14 122.75(9)
O12 Hf2 O15 73.74(9)
O13 Hf2 O9 144.60(10)
O13 Hf2 O11 143.61(10)
O13 Hf2 O12 73.12(9)
O13 Hf2 O14 75.27(9)
O13 Hf2 O15 78.88(9)
O13 Hf2 O16 81.55(10)
O15 Hf2 O14 142.20(9)
O16 Hf2 O9 73.96(10)
O16 Hf2 O11 111.38(10)
O16 Hf2 O12 142.55(10)
O16 Hf2 O14 74.66(9)
O16 Hf2 O15 74.65(10)
C22 O9 Hf2 132.8(2)
C24 O10 Hf2 132.9(2)
F25 C21 F26 108.1(4)
F25 C21 F27 107.7(3)
F25 C21 C22 111.2(3)
F26 C21 F27 107.4(3)
F26 C21 C22 109.5(3)
F27 C21 C22 112.7(3)
O9 C22 C21 114.1(3)
O9 C22 C23 126.4(4)
C23 C22 C21 119.5(3)
C22 C23 H23 119.6
C24 C23 C22 120.9(4)
C24 C23 H23 119.6
O10 C24 C23 127.3(3)
O10 C24 C25 112.4(3)
C23 C24 C25 120.2(3)
F28 C25 C24 111.2(3)
F28 C25 F29 107.9(4)
F28 C25 F30 107.7(3)
F29 C25 C24 110.1(3)
F29 C25 F30 106.9(3)
F30 C25 C24 112.8(3)
C27 O11 Hf2 133.7(2)
C29 O12 Hf2 132.8(2)
F31 C26 F32 107.4(4)
F31 C26 F33 108.9(3)
F31 C26 C27 111.9(3)
F32 C26 C27 108.7(3)
F33 C26 F32 107.2(3)
F33 C26 C27 112.5(3)
O11 C27 C26 112.8(3)
O11 C27 C28 127.2(3)
C28 C27 C26 120.0(3)
C27 C28 H28 119.9
C27 C28 C29 120.1(4)
C29 C28 H28 119.9
O12 C29 C28 127.0(4)
O12 C29 C30 113.9(3)
C28 C29 C30 119.1(3)
F34 C30 C29 110.9(3)
F34 C30 F35 108.7(4)
F34 C30 F36 107.8(4)
F35 C30 C29 110.9(3)
F35 C30 F36 105.8(3)
F36 C30 C29 112.6(3)
C32 O13 Hf2 134.6(2)
C34 O14 Hf2 133.4(2)
F37 C31 C32 110.8(3)
F38 C31 F37 107.1(4)
F38 C31 F39 108.2(4)
F38 C31 C32 110.8(3)
F39 C31 F37 107.5(4)
F39 C31 C32 112.1(3)
O13 C32 C31 112.8(3)
O13 C32 C33 127.2(4)
C33 C32 C31 120.0(3)
C32 C33 H33 120.6
C32 C33 C34 118.7(3)
C34 C33 H33 120.6
O14 C34 C33 126.3(3)
O14 C34 C35 113.7(3)
C33 C34 C35 120.1(3)
F40 C35 C34 111.5(4)
F40 C35 F41 108.2(3)
F40 C35 F42 107.6(4)
F41 C35 C34 112.5(3)
F42 C35 C34 110.2(3)
F42 C35 F41 106.6(4)
C37 O15 Hf2 133.5(2)
C39 O16 Hf2 133.8(3)
F43 C36 C37 108.9(3)
F44 C36 F43 107.7(3)
F44 C36 C37 112.4(3)
F45 C36 F43 107.5(4)
F45 C36 F44 108.3(4)
F45 C36 C37 111.9(3)
O15 C37 C36 114.8(3)
O15 C37 C38 126.4(3)
C38 C37 C36 118.8(3)
C37 C38 H38 121.0
C39 C38 C37 118.0(3)
C39 C38 H38 121.0
O16 C39 C38 126.9(4)
O16 C39 C40 113.7(3)
C38 C39 C40 119.3(3)
F46 C40 C39 111.4(3)
F46 C40 F48 106.7(3)
F47 C40 C39 110.8(3)
F47 C40 F46 108.2(4)
F47 C40 F48 108.1(4)
F48 C40 C39 111.4(3)

loop_
_geom_bond_atom_site_label_1
_geom_bond_atom_site_label_2
_geom_bond_distance
Hf1 O1 2.169(2)
Hf1 O2 2.143(2)
Hf1 O3 2.156(2)
Hf1 O4 2.179(3)
Hf1 O5 2.140(2)
Hf1 O6 2.202(3)
Hf1 O7 2.180(2)
Hf1 O8 2.153(2)
O1 C2 1.259(4)
O2 C4 1.267(5)
C1 F1 1.325(5)
C1 F2 1.327(5)
C1 F3 1.331(5)
C1 C2 1.526(6)
C2 C3 1.394(5)
C3 H3 0.9500
C3 C4 1.385(5)
C4 C5 1.530(5)
C5 F4 1.326(5)
C5 F5 1.320(5)
C5 F6 1.321(5)
O3 C7 1.258(4)
O4 C9 1.255(4)
C6 F7 1.327(5)
C6 F8 1.327(5)
C6 F9 1.325(5)
C6 C7 1.530(5)
C7 C8 1.374(6)
C8 H8 0.9500
C8 C9 1.393(5)
C9 C10 1.531(5)
C10 F10 1.254(9)
C10 F11 1.351(7)
C10 F12 1.314(7)
C10 F10A 1.284(8)
C10 F11A 1.355(8)
C10 F12A 1.367(8)
O5 C12 1.273(4)
O6 C14 1.247(5)
C11 F13 1.323(5)
C11 F14 1.316(5)
C11 F15 1.328(5)
C11 C12 1.535(6)
C12 C13 1.377(6)
C13 H13 0.9500
C13 C14 1.391(6)
C14 C15 1.533(6)
C15 F16 1.252(10)
C15 F17 1.386(8)
C15 F18 1.301(9)
C15 F16A 1.288(7)
C15 F17A 1.354(7)
C15 F18A 1.338(7)
O7 C17 1.253(4)
O8 C19 1.256(4)
C16 F19 1.335(5)
C16 F20 1.327(5)
C16 F21 1.312(5)
C16 C17 1.536(5)
C17 C18 1.390(5)
C18 H18 0.9500
C18 C19 1.382(5)
C19 C20 1.517(5)
C20 F22 1.301(9)
C20 F23 1.396(8)
C20 F24 1.269(7)
C20 F22A 1.292(7)
C20 F23A 1.390(7)
C20 F24A 1.336(8)
Hf2 O9 2.166(3)
Hf2 O10 2.134(2)
Hf2 O11 2.154(3)
Hf2 O12 2.188(3)
Hf2 O13 2.135(3)
Hf2 O14 2.210(2)
Hf2 O15 2.193(2)
Hf2 O16 2.149(3)
O9 C22 1.260(4)
O10 C24 1.275(5)
C21 F25 1.321(5)
C21 F26 1.325(5)
C21 F27 1.331(5)
C21 C22 1.523(6)
C22 C23 1.402(5)
C23 H23 0.9500
C23 C24 1.373(6)
C24 C25 1.524(5)
C25 F28 1.317(5)
C25 F29 1.332(5)
C25 F30 1.334(5)
O11 C27 1.267(5)
O12 C29 1.259(4)
C26 F31 1.322(5)
C26 F32 1.326(5)
C26 F33 1.325(5)
C26 C27 1.535(5)
C27 C28 1.372(6)
C28 H28 0.9500
C28 C29 1.399(5)
C29 C30 1.522(6)
C30 F34 1.309(5)
C30 F35 1.319(5)
C30 F36 1.328(5)
O13 C32 1.273(4)
O14 C34 1.247(4)
C31 F37 1.320(5)
C31 F38 1.315(5)
C31 F39 1.319(5)
C31 C32 1.536(5)
C32 C33 1.375(5)
C33 H33 0.9500
C33 C34 1.394(5)
C34 C35 1.528(5)
C35 F40 1.309(5)
C35 F41 1.323(5)
C35 F42 1.316(5)
O15 C37 1.253(4)
O16 C39 1.256(4)
C36 F43 1.330(5)
C36 F44 1.326(5)
C36 F45 1.319(5)
C36 C37 1.527(5)
C37 C38 1.393(5)
C38 H38 0.9500
C38 C39 1.381(5)
C39 C40 1.539(5)
C40 F46 1.321(5)
C40 F47 1.312(5)
C40 F48 1.332(5)

loop_
_geom_hbond_atom_site_label_D
_geom_hbond_atom_site_label_H
_geom_hbond_atom_site_label_A
_geom_hbond_site_symmetry_A
_geom_hbond_distance_DH
_geom_hbond_distance_HA
_geom_hbond_distance_DA
_geom_hbond_angle_DHA
C3 H3 F23A 4_566 0.95 2.57 3.374(10) 142.6
C8 H8 F5 3_667 0.95 2.50 3.427(5) 166.0
C33 H33 F11A 3_666 0.95 2.49 3.292(9) 141.8
C13 H13 F35 3_666 0.95 2.65 3.528(5) 154.1
C3 H3 F24 4_566 0.95 2.68 3.375(8) 130

_cod_database_fobs_code 2242579
